data_4002989
loop_
_publ_author_name
'Zhou, Laidong'
'Assoud, Abdeljalil'
'Shyamsunder, Abhinandan'
'Huq, Ashfia'
'Zhang, Qiang'
'Hartmann, Pascal'
'Kulisch, Joern'
'Nazar, Linda F.'

_publ_section_title
;
 An Entropically Stabilized Fast-Ion Conductor: Li3.25[Si0.25P0.75]S4
;
_journal_issue 19
_journal_name_full 'Chemistry of Materials'
_journal_page_first 7801
_journal_paper_doi 10.1021/acs.chemmater.9b00657
_journal_volume 31
_journal_year 2019
_chemical_formula_moiety 'Li3.83 P0.20 S4 Si0.80'
_chemical_formula_sum 'Li3.83 P0.2 S4 Si0.8'
_chemical_formula_weight 183.48
_space_group_crystal_system monoclinic
_space_group_IT_number 11
_space_group_name_Hall '-P 2yb'
_space_group_name_H-M_alt 'P 1 21/m 1'
_symmetry_space_group_name_Hall '-P 2yb'
_symmetry_space_group_name_H-M 'P 1 21/m 1'
_audit_creation_method SHELXL-2016
_cell_angle_alpha 90
_cell_angle_beta 91.147(9)
_cell_angle_gamma 90
_cell_formula_units_Z 2
_cell_length_a 6.112(2)
_cell_length_b 7.781(3)
_cell_length_c 6.880(3)
_cell_measurement_reflns_used 931
_cell_measurement_temperature 280(2)
_cell_measurement_theta_max 30
_cell_measurement_theta_min 1.5
_cell_volume 327.1(2)
_computing_cell_refinement 'SMART, 'Bruker APEX II'
_computing_data_collection 'Bruker kappa APEX II'
_computing_data_reduction 'SAINT, 'Bruker APEX II'
_computing_molecular_graphics Diamond
_computing_structure_refinement 'SHELXL-2016 (Sheldrick, 2016)'
_computing_structure_solution 'SHELXL-2016 (Sheldrick, 2016)'
_diffrn_ambient_temperature 280(2)
_diffrn_measured_fraction_theta_full 0.991
_diffrn_measured_fraction_theta_max 0.994
_diffrn_measurement_device_type 'BRUKER kappa APEX II'
_diffrn_measurement_method 'Omega and phi scan'
_diffrn_radiation_monochromator graphite
_diffrn_radiation_source 'fine-focus sealed tube'
_diffrn_radiation_type MoK\a
_diffrn_radiation_wavelength 0.71073
_diffrn_reflns_av_R_equivalents 0.0388
_diffrn_reflns_av_unetI/netI 0.0443
_diffrn_reflns_Laue_measured_fraction_full 0.991
_diffrn_reflns_Laue_measured_fraction_max 0.994
_diffrn_reflns_limit_h_max 8
_diffrn_reflns_limit_h_min -7
_diffrn_reflns_limit_k_max 8
_diffrn_reflns_limit_k_min -10
_diffrn_reflns_limit_l_max 9
_diffrn_reflns_limit_l_min -9
_diffrn_reflns_number 3317
_diffrn_reflns_point_group_measured_fraction_full 0.991
_diffrn_reflns_point_group_measured_fraction_max 0.994
_diffrn_reflns_theta_full 25.242
_diffrn_reflns_theta_max 29.992
_diffrn_reflns_theta_min 4.241
_diffrn_standards_decay_% 0
_diffrn_standards_interval_time 3
_diffrn_standards_number 3
_exptl_absorpt_coefficient_mu 1.508
_exptl_absorpt_correction_T_max 0.7460
_exptl_absorpt_correction_T_min 0.7001
_exptl_absorpt_correction_type multi-scan
_exptl_absorpt_process_details SADABS
_exptl_crystal_colour colourless
_exptl_crystal_density_diffrn 1.863
_exptl_crystal_description Block
_exptl_crystal_F_000 179
_exptl_crystal_size_max 0.050
_exptl_crystal_size_mid 0.040
_exptl_crystal_size_min 0.020
_refine_diff_density_max 1.068
_refine_diff_density_min -0.510
_refine_diff_density_rms 0.175
_refine_ls_extinction_method none
_refine_ls_goodness_of_fit_ref 1.117
_refine_ls_hydrogen_treatment undef
_refine_ls_matrix_type full
_refine_ls_number_parameters 63
_refine_ls_number_reflns 1011
_refine_ls_number_restraints 6
_refine_ls_restrained_S_all 1.117
_refine_ls_R_factor_all 0.0650
_refine_ls_R_factor_gt 0.0480
_refine_ls_shift/su_max 0.000
_refine_ls_shift/su_mean 0.000
_refine_ls_structure_factor_coef Fsqd
_refine_ls_weighting_details 'w=1/[\s^2^(Fo^2^)+(0.0680P)^2^+0.1052P] where P=(Fo^2^+2Fc^2^)/3'
_refine_ls_weighting_scheme calc
_refine_ls_wR_factor_gt 0.1146
_refine_ls_wR_factor_ref 0.1216
_reflns_Friedel_coverage 0.000
_reflns_number_gt 798
_reflns_number_total 1011
_reflns_threshold_expression 'I > 2\s(I)'
_cod_data_source_file Li3.8Si0.8P0.2S4.cif
_cod_data_source_block Li3.8Si0.8P0.2S4
_cod_original_formula_sum 'Li3.83 P0.20 S4 Si0.80'
_cod_database_code 4002989
_shelx_space_group_comment
;
The symmetry employed for this shelxl refinement is uniquely defined
by the following loop, which should always be used as a source of
symmetry information in preference to the above space-group names.
They are only intended as comments.
;
_shelx_estimated_absorpt_t_min 0.794
_shelx_estimated_absorpt_t_max 0.794

loop_
_space_group_symop_operation_xyz
'x, y, z'
'-x, y+1/2, -z'
'-x, -y, -z'
'x, -y-1/2, z'

loop_
_atom_site_label
_atom_site_type_symbol
_atom_site_fract_x
_atom_site_fract_y
_atom_site_fract_z
_atom_site_U_iso_or_equiv
_atom_site_adp_type
_atom_site_occupancy
_atom_site_site_symmetry_order
_atom_site_calc_flag
_atom_site_refinement_flags_posn
_atom_site_refinement_flags_adp
_atom_site_refinement_flags_occupancy
Si1 Si 0.3557(2) 0.250000 0.67385(17) 0.0120(3) Uani 0.8 2 d S T P
P1 P 0.3557(2) 0.250000 0.67385(17) 0.0120(3) Uani 0.2 2 d S T P
S1 S 0.23904(14) 0.47431(12) 0.80985(12) 0.0172(2) Uani 1 1 d . . .
S2 S 0.23235(19) 0.250000 0.38059(16) 0.0141(3) Uani 1 2 d S T P
S3 S 0.70126(19) 0.250000 0.67884(17) 0.0171(3) Uani 1 2 d S T P
Li1 Li 0.647(2) 0.250000 0.3296(15) 0.038(5) Uani 0.94(5) 2 d S T .
Li2 Li 0.000000 0.000000 0.500000 0.060(7) Uani 0.90(6) 2 d S . .
Li3 Li 0.662(3) -0.0157(19) 0.8512(19) 0.030(6) Uani 0.51(4) 1 d . . .
Li4 Li 0.818(4) -0.009(2) 0.846(2) 0.035(7) Uani 0.48(4) 1 d . . .

loop_
_atom_site_aniso_label
_atom_site_aniso_U_11
_atom_site_aniso_U_22
_atom_site_aniso_U_33
_atom_site_aniso_U_23
_atom_site_aniso_U_13
_atom_site_aniso_U_12
Si1 0.0126(6) 0.0122(6) 0.0112(6) 0.000 -0.0010(4) 0.000
P1 0.0126(6) 0.0122(6) 0.0112(6) 0.000 -0.0010(4) 0.000
S1 0.0213(4) 0.0149(5) 0.0153(4) -0.0032(3) 0.0009(3) 0.0013(3)
S2 0.0160(6) 0.0137(6) 0.0125(5) 0.000 -0.0020(4) 0.000
S3 0.0131(5) 0.0162(6) 0.0219(6) 0.000 -0.0025(4) 0.000
Li1 0.063(9) 0.028(7) 0.025(6) 0.000 0.020(5) 0.000
Li2 0.058(10) 0.068(12) 0.051(10) 0.030(8) -0.036(7) -0.043(8)
Li3 0.036(13) 0.030(9) 0.024(7) 0.003(6) 0.000(6) 0.010(7)
Li4 0.043(15) 0.041(11) 0.022(8) 0.007(6) 0.008(7) -0.004(8)

loop_
_atom_type_symbol
_atom_type_description
_atom_type_scat_dispersion_real
_atom_type_scat_dispersion_imag
_atom_type_scat_source
Li Li -0.0003 0.0001 'International Tables Vol C Tables 4.2.6.8 and 6.1.1.4'
P P 0.1023 0.0942 'International Tables Vol C Tables 4.2.6.8 and 6.1.1.4'
S S 0.1246 0.1234 'International Tables Vol C Tables 4.2.6.8 and 6.1.1.4'
Si Si 0.0817 0.0704 'International Tables Vol C Tables 4.2.6.8 and 6.1.1.4'

loop_
_geom_angle_atom_site_label_1
_geom_angle_atom_site_label_2
_geom_angle_atom_site_label_3
_geom_angle
_geom_angle_site_symmetry_1
_geom_angle_site_symmetry_3
S1 Si1 S1 111.54(7) 4_565 .
S1 Si1 S3 109.83(5) 4_565 .
S1 Si1 S3 109.83(5) . .
S1 Si1 S2 107.59(5) 4_565 .
S1 Si1 S2 107.59(5) . .
S3 Si1 S2 110.40(7) . .
S1 Si1 Li1 124.23(4) 4_565 .
S1 Si1 Li1 124.23(4) . .
S3 Si1 Li1 53.3(3) . .
S2 Si1 Li1 57.1(3) . .
S1 Si1 Li3 126.7(3) 4_565 4_565
S1 Si1 Li3 57.9(4) . 4_565
S3 Si1 Li3 52.0(4) . 4_565
S2 Si1 Li3 125.7(3) . 4_565
Li1 Si1 Li3 86.9(4) . 4_565
S1 Si1 Li3 57.9(4) 4_565 .
S1 Si1 Li3 126.7(3) . .
S3 Si1 Li3 52.0(4) . .
S2 Si1 Li3 125.7(3) . .
Li1 Si1 Li3 86.9(4) . .
Li3 Si1 Li3 86.1(7) 4_565 .
S1 Si1 Li2 54.45(4) 4_565 .
S1 Si1 Li2 116.38(6) . .
S3 Si1 Li2 133.75(4) . .
S2 Si1 Li2 53.99(3) . .
Li1 Si1 Li2 96.7(2) . .
Li3 Si1 Li2 174.3(4) 4_565 .
Li3 Si1 Li2 98.5(3) . .
S1 Si1 Li2 116.38(6) 4_565 2_556
S1 Si1 Li2 54.45(4) . 2_556
S3 Si1 Li2 133.75(4) . 2_556
S2 Si1 Li2 53.99(3) . 2_556
Li1 Si1 Li2 96.7(2) . 2_556
Li3 Si1 Li2 98.5(3) 4_565 2_556
Li3 Si1 Li2 174.3(4) . 2_556
Li2 Si1 Li2 76.68(4) . 2_556
Si1 S1 Li3 112.1(4) . 2_657
Si1 S1 Li4 122.6(4) . 2_657
Li3 S1 Li4 22.9(5) 2_657 2_657
Si1 S1 Li1 116.6(2) . 3_666
Li3 S1 Li1 106.4(4) 2_657 3_666
Li4 S1 Li1 112.6(5) 2_657 3_666
Si1 S1 Li2 83.57(5) . 2_556
Li3 S1 Li2 158.9(5) 2_657 2_556
Li4 S1 Li2 136.3(6) 2_657 2_556
Li1 S1 Li2 76.7(3) 3_666 2_556
Si1 S1 Li4 118.1(4) . 4_465
Li3 S1 Li4 97.7(6) 2_657 4_465
Li4 S1 Li4 74.8(8) 2_657 4_465
Li1 S1 Li4 103.7(5) 3_666 4_465
Li2 S1 Li4 61.6(3) 2_556 4_465
Si1 S1 Li3 78.9(3) . 4_565
Li3 S1 Li3 70.2(6) 2_657 4_565
Li4 S1 Li3 92.7(7) 2_657 4_565
Li1 S1 Li3 69.3(5) 3_666 4_565
Li2 S1 Li3 128.7(3) 2_556 4_565
Li4 S1 Li3 162.4(4) 4_465 4_565
Si1 S2 Li4 129.5(4) . 3_656
Si1 S2 Li4 129.5(4) . 2_656
Li4 S2 Li4 99.7(7) 3_656 2_656
Si1 S2 Li3 120.5(3) . 3_656
Li4 S2 Li3 22.1(5) 3_656 3_656
Li4 S2 Li3 100.4(5) 2_656 3_656
Si1 S2 Li3 120.5(3) . 2_656
Li4 S2 Li3 100.4(5) 3_656 2_656
Li4 S2 Li3 22.1(5) 2_656 2_656
Li3 S2 Li3 92.9(7) 3_656 2_656
Si1 S2 Li2 83.36(4) . .
Li4 S2 Li2 63.9(4) 3_656 .
Li4 S2 Li2 136.4(6) 2_656 .
Li3 S2 Li2 78.7(4) 3_656 .
Li3 S2 Li2 155.2(4) 2_656 .
Si1 S2 Li2 83.36(4) . 2_556
Li4 S2 Li2 136.4(6) 3_656 2_556
Li4 S2 Li2 63.9(4) 2_656 2_556
Li3 S2 Li2 155.2(4) 3_656 2_556
Li3 S2 Li2 78.7(4) 2_656 2_556
Li2 S2 Li2 99.23(5) . 2_556
Si1 S2 Li1 78.4(3) . .
Li4 S2 Li1 91.3(6) 3_656 .
Li4 S2 Li1 91.3(6) 2_656 .
Li3 S2 Li1 69.3(5) 3_656 .
Li3 S2 Li1 69.3(5) 2_656 .
Li2 S2 Li1 126.95(8) . .
Li2 S2 Li1 126.95(8) 2_556 .
Si1 S3 Li3 84.1(5) . 4_565
Si1 S3 Li3 84.1(5) . .
Li3 S3 Li3 119.1(7) 4_565 .
Si1 S3 Li1 82.3(3) . .
Li3 S3 Li1 118.5(4) 4_565 .
Li3 S3 Li1 118.5(4) . .
Si1 S3 Li4 107.0(5) . 4_565
Li3 S3 Li4 22.8(5) 4_565 4_565
Li3 S3 Li4 120.9(5) . 4_565
Li1 S3 Li4 120.4(4) . 4_565
Si1 S3 Li4 107.0(5) . .
Li3 S3 Li4 120.9(5) 4_565 .
Li3 S3 Li4 22.8(5) . .
Li1 S3 Li4 120.4(4) . .
Li4 S3 Li4 112.7(9) 4_565 .
Si1 S3 Li2 128.30(4) . 2_656
Li3 S3 Li2 73.0(4) 4_565 2_656
Li3 S3 Li2 147.5(5) . 2_656
Li1 S3 Li2 70.1(2) . 2_656
Li4 S3 Li2 58.1(4) 4_565 2_656
Li4 S3 Li2 124.6(5) . 2_656
Si1 S3 Li2 128.30(4) . 1_655
Li3 S3 Li2 147.5(5) 4_565 1_655
Li3 S3 Li2 73.0(4) . 1_655
Li1 S3 Li2 70.1(2) . 1_655
Li4 S3 Li2 124.6(5) 4_565 1_655
Li4 S3 Li2 58.1(4) . 1_655
Li2 S3 Li2 82.40(4) 2_656 1_655
S3 Li1 S1 110.7(3) . 2_646
S3 Li1 S1 110.7(3) . 3_666
S1 Li1 S1 121.6(4) 2_646 3_666
S3 Li1 S2 88.9(3) . .
S1 Li1 S2 110.0(3) 2_646 .
S1 Li1 S2 110.0(3) 3_666 .
S3 Li1 Li3 120.3(4) . 3_656
S1 Li1 Li3 57.9(4) 2_646 3_656
S1 Li1 Li3 124.9(5) 3_666 3_656
S2 Li1 Li3 54.6(4) . 3_656
S3 Li1 Li3 120.3(4) . 2_656
S1 Li1 Li3 124.9(5) 2_646 2_656
S1 Li1 Li3 57.9(4) 3_666 2_656
S2 Li1 Li3 54.6(4) . 2_656
Li3 Li1 Li3 78.3(7) 3_656 2_656
S3 Li1 Si1 44.41(17) . .
S1 Li1 Si1 119.2(2) 2_646 .
S1 Li1 Si1 119.2(2) 3_666 .
S2 Li1 Si1 44.50(17) . .
Li3 Li1 Si1 87.0(5) 3_656 .
Li3 Li1 Si1 87.0(5) 2_656 .
S3 Li1 Li2 63.0(3) . 2_656
S1 Li1 Li2 119.4(5) 2_646 2_656
S1 Li1 Li2 53.27(18) 3_666 2_656
S2 Li1 Li2 128.8(2) . 2_656
Li3 Li1 Li2 176.1(5) 3_656 2_656
Li3 Li1 Li2 102.1(3) 2_656 2_656
Si1 Li1 Li2 96.9(3) . 2_656
S3 Li1 Li2 63.0(3) . 1_655
S1 Li1 Li2 53.27(18) 2_646 1_655
S1 Li1 Li2 119.4(5) 3_666 1_655
S2 Li1 Li2 128.8(2) . 1_655
Li3 Li1 Li2 102.1(3) 3_656 1_655
Li3 Li1 Li2 176.1(5) 2_656 1_655
Si1 Li1 Li2 96.9(3) . 1_655
Li2 Li1 Li2 77.2(3) 2_656 1_655
S2 Li2 S2 180.0 . 3_556
S2 Li2 S1 84.09(4) . 4_565
S2 Li2 S1 95.91(4) 3_556 4_565
S2 Li2 S1 95.91(4) . 2_546
S2 Li2 S1 84.09(4) 3_556 2_546
S1 Li2 S1 180.0 4_565 2_546
S2 Li2 Li4 56.3(4) . 3_656
S2 Li2 Li4 123.7(4) 3_556 3_656
S1 Li2 Li4 120.1(5) 4_565 3_656
S1 Li2 Li4 59.9(5) 2_546 3_656
S2 Li2 Li4 123.7(4) . 1_455
S2 Li2 Li4 56.3(4) 3_556 1_455
S1 Li2 Li4 59.9(5) 4_565 1_455
S1 Li2 Li4 120.1(5) 2_546 1_455
Li4 Li2 Li4 180.0 3_656 1_455
S2 Li2 S3 90.88(4) . 3_656
S2 Li2 S3 89.12(4) 3_556 3_656
S1 Li2 S3 92.92(4) 4_565 3_656
S1 Li2 S3 87.08(4) 2_546 3_656
Li4 Li2 S3 50.8(4) 3_656 3_656
Li4 Li2 S3 129.2(4) 1_455 3_656
S2 Li2 S3 89.12(4) . 1_455
S2 Li2 S3 90.88(4) 3_556 1_455
S1 Li2 S3 87.08(4) 4_565 1_455
S1 Li2 S3 92.92(4) 2_546 1_455
Li4 Li2 S3 129.2(4) 3_656 1_455
Li4 Li2 S3 50.8(4) 1_455 1_455
S3 Li2 S3 180.0 3_656 1_455
S2 Li2 Li1 102.17(17) . 3_656
S2 Li2 Li1 77.83(17) 3_556 3_656
S1 Li2 Li1 50.07(17) 4_565 3_656
S1 Li2 Li1 129.93(17) 2_546 3_656
Li4 Li2 Li1 93.1(5) 3_656 3_656
Li4 Li2 Li1 86.9(5) 1_455 3_656
S3 Li2 Li1 46.87(18) 3_656 3_656
S3 Li2 Li1 133.13(18) 1_455 3_656
S2 Li2 Li1 77.83(17) . 1_455
S2 Li2 Li1 102.17(17) 3_556 1_455
S1 Li2 Li1 129.93(17) 4_565 1_455
S1 Li2 Li1 50.07(17) 2_546 1_455
Li4 Li2 Li1 86.9(5) 3_656 1_455
Li4 Li2 Li1 93.1(5) 1_455 1_455
S3 Li2 Li1 133.13(18) 3_656 1_455
S3 Li2 Li1 46.87(18) 1_455 1_455
Li1 Li2 Li1 180.0(4) 3_656 1_455
S2 Li2 Si1 137.34(4) . 3_556
S2 Li2 Si1 42.66(4) 3_556 3_556
S1 Li2 Si1 138.02(3) 4_565 3_556
S1 Li2 Si1 41.98(3) 2_546 3_556
Li4 Li2 Si1 88.5(4) 3_656 3_556
Li4 Li2 Si1 91.5(4) 1_455 3_556
S3 Li2 Si1 82.07(4) 3_656 3_556
S3 Li2 Si1 97.93(4) 1_455 3_556
Li1 Li2 Si1 103.05(17) 3_656 3_556
Li1 Li2 Si1 76.95(17) 1_455 3_556
S2 Li2 Si1 42.66(4) . .
S2 Li2 Si1 137.34(4) 3_556 .
S1 Li2 Si1 41.98(3) 4_565 .
S1 Li2 Si1 138.02(3) 2_546 .
Li4 Li2 Si1 91.5(4) 3_656 .
Li4 Li2 Si1 88.5(4) 1_455 .
S3 Li2 Si1 97.93(4) 3_656 .
S3 Li2 Si1 82.07(4) 1_455 .
Li1 Li2 Si1 76.95(16) 3_656 .
Li1 Li2 Si1 103.05(17) 1_455 .
Si1 Li2 Si1 180.0 3_556 .
Li4 Li3 S3 79.9(15) . .
Li4 Li3 S1 78.7(13) . 2_647
S3 Li3 S1 118.9(7) . 2_647
Li4 Li3 S2 75.5(13) . 3_656
S3 Li3 S2 106.4(5) . 3_656
S1 Li3 S2 122.0(6) 2_647 3_656
Li4 Li3 S1 166.8(16) . 4_565
S3 Li3 S1 87.1(5) . 4_565
S1 Li3 S1 109.8(6) 2_647 4_565
S2 Li3 S1 106.6(6) 3_656 4_565
Li4 Li3 Li3 135.9(17) . 3_657
S3 Li3 Li3 110.8(8) . 3_657
S1 Li3 Li3 58.4(5) 2_647 3_657
S2 Li3 Li3 134.4(10) 3_656 3_657
S1 Li3 Li3 51.4(6) 4_565 3_657
Li4 Li3 Li1 131.6(15) . 3_656
S3 Li3 Li1 113.7(6) . 3_656
S1 Li3 Li1 123.3(7) 2_647 3_656
S2 Li3 Li1 56.2(4) 3_656 3_656
S1 Li3 Li1 52.8(4) 4_565 3_656
Li3 Li3 Li1 84.7(9) 3_657 3_656
Li4 Li3 Si1 123.8(16) . .
S3 Li3 Si1 43.9(2) . .
S1 Li3 Si1 123.8(6) 2_647 .
S2 Li3 Si1 113.8(5) 3_656 .
S1 Li3 Si1 43.2(3) 4_565 .
Li3 Li3 Si1 78.5(7) 3_657 .
Li1 Li3 Si1 82.2(5) 3_656 .
Li4 Li3 Li2 46.7(12) . 1_655
S3 Li3 Li2 61.5(4) . 1_655
S1 Li3 Li2 125.4(7) 2_647 1_655
S2 Li3 Li2 51.2(3) 3_656 1_655
S1 Li3 Li2 124.3(5) 4_565 1_655
Li3 Li3 Li2 172.2(8) 3_657 1_655
Li1 Li3 Li2 97.2(4) 3_656 1_655
Si1 Li3 Li2 94.2(4) . 1_655
Li3 Li4 S1 78.4(12) . 2_647
Li3 Li4 S3 77.3(15) . .
S1 Li4 S3 117.9(8) 2_647 .
Li3 Li4 S2 82.4(14) . 3_656
S1 Li4 S2 124.5(7) 2_647 3_656
S3 Li4 S2 107.6(6) . 3_656
Li3 Li4 S1 175.6(16) . 4_665
S1 Li4 S1 105.2(8) 2_647 4_665
S3 Li4 S1 98.6(6) . 4_665
S2 Li4 S1 97.3(7) 3_656 4_665
Li3 Li4 Li2 118.1(15) . 1_655
S1 Li4 Li2 163.3(11) 2_647 1_655
S3 Li4 Li2 71.1(4) . 1_655
S2 Li4 Li2 59.9(4) 3_656 1_655
S1 Li4 Li2 58.5(4) 4_665 1_655
Li3 Li4 Li4 134.0(16) . 3_757
S1 Li4 Li4 55.7(5) 2_647 3_757
S3 Li4 Li4 119.8(10) . 3_757
S2 Li4 Li4 123.7(11) 3_656 3_757
S1 Li4 Li4 49.5(7) 4_665 3_757
Li2 Li4 Li4 107.9(11) 1_655 3_757

loop_
_geom_bond_atom_site_label_1
_geom_bond_atom_site_label_2
_geom_bond_distance
_geom_bond_site_symmetry_2
Si1 S1 2.1111(12) 4_565
Si1 S1 2.1111(12) .
Si1 S3 2.1118(19) .
Si1 S2 2.1396(18) .
Si1 Li1 2.990(10) .
Si1 Li3 3.029(15) 4_565
Si1 Li3 3.029(15) .
Si1 Li2 3.1362(12) .
Si1 Li2 3.1362(13) 2_556
S1 Li3 2.399(14) 2_657
S1 Li4 2.401(15) 2_657
S1 Li1 2.457(5) 3_666
S1 Li2 2.5679(12) 2_556
S1 Li4 2.61(2) 4_465
S1 Li3 2.61(2) 4_565
S2 Li4 2.456(17) 3_656
S2 Li4 2.456(17) 2_656
S2 Li3 2.515(14) 3_656
S2 Li3 2.515(14) 2_656
S2 Li2 2.5539(10) .
S2 Li2 2.5539(10) 2_556
S2 Li1 2.564(13) .
S3 Li3 2.398(15) 4_565
S3 Li3 2.398(15) .
S3 Li1 2.419(11) .
S3 Li4 2.420(18) 4_565
S3 Li4 2.420(18) .
S3 Li2 2.9533(11) 2_656
S3 Li2 2.9533(11) 1_655
Li1 Li3 2.89(2) 3_656
Li1 Li3 2.89(2) 2_656
Li1 Li2 3.118(11) 2_656
Li1 Li2 3.118(11) 1_655
Li2 Li4 2.651(16) 3_656
Li2 Li4 2.651(16) 1_455
Li3 Li4 0.95(2) .
Li3 Li3 2.89(3) 3_657
Li4 Li4 3.05(4) 3_757
